data_2008105
loop_
_publ_author_name
'Ziemer, Burkhard'
'Sauer, Erika'

_publ_section_title
;
 <i>m</i>-Azidobenzenesulfonyl chloride
;
_journal_issue 1
_journal_name_full 'Acta Crystallographica Section C'
_journal_page_first IUC9800074
_journal_paper_doi 10.1107/S0108270199099953
_journal_volume 55
_journal_year 1999
_chemical_formula_iupac 'C6 H4 Cl N3 O2 S'
_chemical_formula_sum 'C6 H4 Cl N3 O2 S'
_chemical_formula_weight 217.63
_chemical_melting_point 310(2)
_chemical_name_systematic
;
 m-Azidobenzensulfonyl chloride
;
_space_group_IT_number 14
_symmetry_cell_setting monoclinic
_symmetry_space_group_name_Hall '-P 2yn'
_symmetry_space_group_name_H-M 'P 1 21/n 1'
_audit_creation_method SHELXL
_cell_angle_alpha 90.00
_cell_angle_beta 92.72(2)
_cell_angle_gamma 90.00
_cell_formula_units_Z 4
_cell_length_a 7.0459(14)
_cell_length_b 9.3399(14)
_cell_length_c 12.913(3)
_cell_measurement_reflns_used 5000
_cell_measurement_temperature 180(2)
_cell_measurement_theta_max 25.7
_cell_measurement_theta_min 2.7
_cell_volume 848.8(3)
_computing_cell_refinement IPDS
_computing_data_collection 'IPDS (Stoe, 1997)'
_computing_data_reduction IPDS
_computing_molecular_graphics 'XSTEP (Stoe, 1997)'
_computing_publication_material 'SHELXL93 (Sheldrick, 1993)'
_computing_structure_refinement 'SHELXL93 (Sheldrick, 1993'
_computing_structure_solution 'SHELXS86 (Sheldrick, 1990)'
_diffrn_ambient_temperature 180(2)
_diffrn_detector_area_resol_mean 6.667
_diffrn_measurement_device 'Stoe IPDS'
_diffrn_measurement_method '\f-rotation,\f-incr.=1.5\%,147 exposures'
_diffrn_radiation_monochromator graphite
_diffrn_radiation_source 'fine-focus sealed X-ray tube'
_diffrn_radiation_type MoK\a
_diffrn_radiation_wavelength 0.71073
_diffrn_reflns_av_R_equivalents 0.0555
_diffrn_reflns_av_sigmaI/netI 0.0389
_diffrn_reflns_limit_h_max 8
_diffrn_reflns_limit_h_min -8
_diffrn_reflns_limit_k_max 11
_diffrn_reflns_limit_k_min -11
_diffrn_reflns_limit_l_max 16
_diffrn_reflns_limit_l_min -15
_diffrn_reflns_number 5631
_diffrn_reflns_theta_max 26.16
_diffrn_reflns_theta_min 2.69
_diffrn_standards_decay_% 0
_diffrn_standards_interval_count 'not applicable'
_diffrn_standards_interval_time 'not applicable'
_diffrn_standards_number 'not applicable'
_exptl_absorpt_coefficient_mu 0.662
_exptl_absorpt_correction_type none
_exptl_crystal_colour yellow
_exptl_crystal_density_diffrn 1.703
_exptl_crystal_density_method 'not measured'
_exptl_crystal_description block
_exptl_crystal_F_000 440
_exptl_crystal_size_max 0.64
_exptl_crystal_size_mid 0.52
_exptl_crystal_size_min 0.48
_refine_diff_density_max 0.604
_refine_diff_density_min -0.271
_refine_ls_extinction_method none
_refine_ls_goodness_of_fit_all 1.037
_refine_ls_goodness_of_fit_obs 1.079
_refine_ls_hydrogen_treatment refall
_refine_ls_matrix_type full
_refine_ls_number_parameters 134
_refine_ls_number_reflns 1645
_refine_ls_number_restraints 0
_refine_ls_restrained_S_all 1.105
_refine_ls_restrained_S_obs 1.079
_refine_ls_R_factor_all 0.037
_refine_ls_R_factor_obs 0.032
_refine_ls_shift/esd_max -0.003
_refine_ls_shift/esd_mean 0.000
_refine_ls_structure_factor_coef Fsqd
_refine_ls_weighting_details 'w = 1/[\s^2^(Fo^2^)+(0.0568P)^2^+0.0955P] where P = (Fo^2^+2Fc^2^)/3'
_refine_ls_weighting_scheme calc
_refine_ls_wR_factor_all 0.094
_refine_ls_wR_factor_obs 0.086
_reflns_number_observed 1450
_reflns_number_total 1649
_reflns_observed_criterion I>2\s(I)
_cod_data_source_file qa0068.cif
_cod_data_source_block qa0068
_cod_depositor_comments
;
The following automatic conversions were performed:
'_symmetry_cell_setting' value 'Monoclinic' changed to 'monoclinic'
according to '/home/saulius/struct/CIF-dictionaries/cif_core.dic'
dictionary named 'cif_core.dic' version 2.4.1 from 2010-06-29.

Automatic conversion script
Id: cif_fix_enum 1527 2010-12-29 10:47:43Z saulius 

The following automatic conversions were performed:

'_refine_ls_weighting_scheme' value 'calc w =
1/[\s^2^(Fo^2^)+(0.0568P)^2^+0.0955P] where P = (Fo^2^+2Fc^2^)/3' was
changed to 'calc'. New tag '_refine_ls_weighting_details' was
created. The value of the new tag was set to 'w =
1/[\s^2^(Fo^2^)+(0.0568P)^2^+0.0955P] where P = (Fo^2^+2Fc^2^)/3'.

Automatic conversion script
Id: cif_fix_values 3143 2015-03-26 13:38:13Z robertas 
;
_cod_original_sg_symbol_H-M 'P 21/n'
_cod_database_code 2008105

loop_
_symmetry_equiv_pos_as_xyz
'x, y, z'
'-x+1/2, y+1/2, -z+1/2'
'-x, -y, -z'
'x-1/2, -y-1/2, z-1/2'

loop_
_atom_site_aniso_label
_atom_site_aniso_U_11
_atom_site_aniso_U_22
_atom_site_aniso_U_33
_atom_site_aniso_U_12
_atom_site_aniso_U_13
_atom_site_aniso_U_23
C1 0.0238(7) 0.0261(9) 0.0214(8) -0.0009(6) 0.0006(6) 0.0007(6)
C2 0.0233(7) 0.0204(8) 0.0219(7) 0.0010(6) 0.0011(6) -0.0010(6)
C3 0.0206(7) 0.0248(9) 0.0220(8) -0.0014(6) -0.0012(6) -0.0013(6)
C4 0.0214(7) 0.0318(10) 0.0293(8) 0.0022(6) 0.0030(6) -0.0059(7)
C5 0.0313(8) 0.0235(9) 0.0410(9) 0.0054(7) 0.0002(7) -0.0081(7)
C6 0.0328(8) 0.0195(9) 0.0370(9) -0.0008(6) 0.0005(7) 0.0042(7)
Cl1 0.0293(2) 0.0379(3) 0.0379(3) 0.0004(2) 0.0065(2) -0.0007(2)
N1 0.0348(7) 0.0272(8) 0.0299(7) -0.0007(6) 0.0131(6) -0.0001(6)
N2 0.0350(7) 0.0319(9) 0.0242(7) -0.0035(6) 0.0103(6) 0.0048(6)
N3 0.0621(11) 0.0271(10) 0.0450(10) 0.0021(8) 0.0204(8) 0.0052(7)
O1 0.0559(8) 0.0400(8) 0.0320(7) -0.0145(6) 0.0183(6) -0.0134(6)
O2 0.0527(8) 0.0484(9) 0.0380(7) 0.0033(6) 0.0091(6) 0.0227(6)
S1 0.0350(3) 0.0269(3) 0.0215(2) -0.0028(2) 0.0063(2) 0.00363(15)

loop_
_atom_site_label
_atom_site_fract_x
_atom_site_fract_y
_atom_site_fract_z
_atom_site_U_iso_or_equiv
_atom_site_thermal_displace_type
_atom_site_calc_flag
_atom_site_refinement_flags
_atom_site_occupancy
_atom_site_disorder_group
_atom_site_type_symbol
C1 -0.0155(2) 0.0679(2) 0.79274(12) 0.0238(3) Uani d . 1 . C
C2 -0.0742(2) -0.0570(2) 0.83991(12) 0.0219(3) Uani d . 1 . C
H2 -0.030(3) -0.147(2) 0.8211(15) 0.032(5) Uiso d . 1 . H
C3 -0.1973(2) -0.0435(2) 0.92048(12) 0.0225(3) Uani d . 1 . C
C4 -0.2588(2) 0.0908(2) 0.95091(13) 0.0274(4) Uani d . 1 . C
H4 -0.340(3) 0.101(2) 1.0031(16) 0.026(4) Uiso d . 1 . H
C5 -0.1984(2) 0.2130(2) 0.90200(15) 0.0320(4) Uani d . 1 . C
H5 -0.240(3) 0.304(2) 0.9208(15) 0.029(5) Uiso d . 1 . H
C6 -0.0753(2) 0.2030(2) 0.82182(14) 0.0298(4) Uani d . 1 . C
H6 -0.034(3) 0.282(2) 0.7881(16) 0.035(5) Uiso d . 1 . H
Cl1 0.39819(6) 0.06282(5) 0.77347(3) 0.0349(2) Uani d . 1 . Cl
N1 -0.2686(2) -0.1615(2) 0.97633(11) 0.0303(3) Uani d . 1 . N
N2 -0.2145(2) -0.2826(2) 0.95041(11) 0.0301(3) Uani d . 1 . N
N3 -0.1781(3) -0.3982(2) 0.93505(13) 0.0442(4) Uani d . 1 . N
O1 0.1327(2) -0.08629(15) 0.64821(10) 0.0421(4) Uani d . 1 . O
O2 0.1356(2) 0.1783(2) 0.63038(11) 0.0461(4) Uani d . 1 . O
S1 0.14401(6) 0.05318(5) 0.69282(3) 0.0276(2) Uani d . 1 . S

loop_
_atom_type_symbol
_atom_type_description
_atom_type_scat_dispersion_real
_atom_type_scat_dispersion_imag
_atom_type_scat_source
C C 0.0033 0.0016 'International Tables Vol C Tables 4.2.6.8 and 6.1.1.4'
H H 0.0000 0.0000 'International Tables Vol C Tables 4.2.6.8 and 6.1.1.4'
Cl Cl 0.1484 0.1585 'International Tables Vol C Tables 4.2.6.8 and 6.1.1.4'
N N 0.0061 0.0033 'International Tables Vol C Tables 4.2.6.8 and 6.1.1.4'
O O 0.0106 0.0060 'International Tables Vol C Tables 4.2.6.8 and 6.1.1.4'
S S 0.1246 0.1234 'International Tables Vol C Tables 4.2.6.8 and 6.1.1.4'

loop_
_geom_angle_atom_site_label_1
_geom_angle_atom_site_label_2
_geom_angle_atom_site_label_3
_geom_angle
C2 C1 C6 123.02(15)
C2 C1 S1 118.11(12)
C6 C1 S1 118.87(12)
C1 C2 C3 117.49(14)
C1 C2 H2 122.2(12)
C3 C2 H2 120.3(12)
C4 C3 C2 120.44(14)
C4 C3 N1 115.70(14)
C2 C3 N1 123.86(14)
C5 C4 C3 120.63(15)
C5 C4 H4 118.1(12)
C3 C4 H4 121.3(12)
C4 C5 C6 120.3(2)
C4 C5 H5 121.7(12)
C6 C5 H5 118.1(12)
C5 C6 C1 118.2(2)
C5 C6 H6 121.7(13)
C1 C6 H6 120.2(12)
N2 N1 C3 116.59(13)
N3 N2 N1 172.3(2)
O2 S1 O1 121.53(9)
O2 S1 C1 110.00(8)
O1 S1 C1 110.06(7)
O2 S1 Cl1 105.47(7)
O1 S1 Cl1 106.20(7)
C1 S1 Cl1 101.50(6)

loop_
_geom_bond_atom_site_label_1
_geom_bond_atom_site_label_2
_geom_bond_site_symmetry_2
_geom_bond_distance
_geom_bond_publ_flag
C1 C2 . 1.388(2) ?
C1 C6 . 1.388(2) ?
C1 S1 . 1.756(2) ?
C2 C3 . 1.391(2) ?
C2 H2 . 0.93(2) ?
C3 C4 . 1.390(2) ?
C3 N1 . 1.422(2) ?
C4 C5 . 1.381(3) ?
C4 H4 . 0.91(2) ?
C5 C6 . 1.385(3) ?
C5 H5 . 0.94(2) ?
C6 H6 . 0.91(2) ?
Cl1 S1 . 2.0306(8) ?
N1 N2 . 1.245(2) ?
N2 N3 . 1.129(2) ?
O1 S1 . 1.4250(13) ?
O2 S1 . 1.4192(14) ?

loop_
_geom_torsion_atom_site_label_1
_geom_torsion_atom_site_label_2
_geom_torsion_atom_site_label_3
_geom_torsion_atom_site_label_4
_geom_torsion
C6 C1 C2 C3 -0.6(2)
S1 C1 C2 C3 178.60(11)
C1 C2 C3 C4 0.5(2)
C1 C2 C3 N1 -179.70(14)
C2 C3 C4 C5 -0.2(2)
N1 C3 C4 C5 179.99(15)
C3 C4 C5 C6 -0.1(2)
C4 C5 C6 C1 0.0(3)
C2 C1 C6 C5 0.3(3)
S1 C1 C6 C5 -178.86(12)
C4 C3 N1 N2 -179.73(14)
C2 C3 N1 N2 0.5(2)
C3 N1 N2 N3 -178.1(14)
C2 C1 S1 O2 159.19(13)
C6 C1 S1 O2 -21.6(2)
C2 C1 S1 O1 22.7(2)
C6 C1 S1 O1 -158.09(14)
C2 C1 S1 Cl1 -89.48(12)
C6 C1 S1 Cl1 89.74(13)

loop_
_cod_related_entry_id
_cod_related_entry_database
_cod_related_entry_code
1 ChemSpider 21136628
